data_2009228
loop_
_publ_author_name
'Jean-Philippe Rapin'
'Alain Walcarius'
'Gr\'egory Lefevre'
'Michel Fran\,cois'

_publ_section_title
;
 A double-layered hydroxide, 3CaO.Al~2~O~3~.CaI~2~.10H~2~O
;
_journal_issue 12
_journal_name_full 'Acta Crystallographica Section C'
_journal_page_first 1957
_journal_page_last 1959
_journal_paper_doi 10.1107/S0108270199008665
_journal_volume 55
_journal_year 1999
_chemical_formula_iupac '3Ca O , Al2 O3 , Ca I2 , 10H2 O'
_chemical_formula_structural '(2Ca Al 6OH)+,(I, 2H2O)-'
_chemical_formula_sum 'Al Ca2 H10 I O8'
_chemical_formula_weight 372.12
_chemical_name_systematic
;
calcium oxide--dialuminium trioxide--calcium diiodate hydrate (3/1/1/10)
;
_space_group_IT_number 148
_symmetry_cell_setting trigonal
_symmetry_space_group_name_Hall '-R 3'
_symmetry_space_group_name_H-M 'R -3 :H'
_audit_creation_method SHELXL-97
_cell_angle_alpha 90.00
_cell_angle_beta 90.00
_cell_angle_gamma 120.00
_cell_formula_units_Z 3
_cell_length_a 5.7720(10)
_cell_length_b 5.7720(10)
_cell_length_c 26.5380(10)
_cell_measurement_reflns_used 25
_cell_measurement_temperature 293(2)
_cell_measurement_theta_max 50
_cell_measurement_theta_min 25
_cell_volume 765.69(19)
_computing_cell_refinement 'CAD-4 Software'
_computing_data_collection 'CAD-4 Software (Enraf-Nonius, 1989)'
_computing_data_reduction 'DREAR (Blessing, 1987)'
_computing_molecular_graphics 'ATOMS (Dowty, 1995)'
_computing_structure_refinement 'SHELXL97 (Sheldrick, 1997)'
_computing_structure_solution 'SIR92 (Altomare, 1994)'
_diffrn_ambient_temperature 293(2)
_diffrn_measured_fraction_theta_full 0.329
_diffrn_measured_fraction_theta_max 0.329
_diffrn_measurement_device_type 'Enraf-Nonius CAD-4'
_diffrn_measurement_method \w/2\q
_diffrn_radiation_monochromator graphite
_diffrn_radiation_source 'fine-focus sealed tube'
_diffrn_radiation_type CuK\a
_diffrn_radiation_wavelength 1.54058
_diffrn_reflns_av_R_equivalents 0.055
_diffrn_reflns_limit_h_max 6
_diffrn_reflns_limit_h_min -6
_diffrn_reflns_limit_k_max 7
_diffrn_reflns_limit_k_min 0
_diffrn_reflns_limit_l_max 31
_diffrn_reflns_limit_l_min 0
_diffrn_reflns_number 1250
_diffrn_reflns_theta_full 69.68
_diffrn_reflns_theta_max 69.68
_diffrn_reflns_theta_min 5.00
_diffrn_standards_decay_% 3.7
_diffrn_standards_interval_time 90
_diffrn_standards_number 3
_exptl_absorpt_coefficient_mu 34.463
_exptl_absorpt_correction_T_max 0.60
_exptl_absorpt_correction_T_min 0.13
_exptl_absorpt_correction_type \y-scan
_exptl_absorpt_process_details 'fitted by spherical harmonic functions (SORTAV; Blessing, 1995)'
_exptl_crystal_colour colourless
_exptl_crystal_density_diffrn 2.421
_exptl_crystal_density_meas ?
_exptl_crystal_density_method 'not measured'
_exptl_crystal_description plate
_exptl_crystal_F_000 540
_exptl_crystal_size_max 0.08
_exptl_crystal_size_mid 0.07
_exptl_crystal_size_min 0.02
_refine_diff_density_max 0.873
_refine_diff_density_min -0.962
_refine_ls_extinction_coef 0.0017(4)
_refine_ls_extinction_method 'SHELXL97 (Sheldrick, 1997)'
_refine_ls_goodness_of_fit_ref 1.100
_refine_ls_hydrogen_treatment mixed
_refine_ls_matrix_type full
_refine_ls_number_parameters 27
_refine_ls_number_reflns 322
_refine_ls_number_restraints 2
_refine_ls_restrained_S_all 1.103
_refine_ls_R_factor_all 0.040
_refine_ls_R_factor_gt 0.039
_refine_ls_shift/su_max <0.001
_refine_ls_shift/su_mean 0.000
_refine_ls_structure_factor_coef Fsqd
_refine_ls_weighting_details 'w = 1/[\s^2^(Fo^2^)+(0.0408P)^2^+4.3362P] where P=(Fo^2^+2Fc^2^)/3'
_refine_ls_weighting_scheme calc
_refine_ls_wR_factor_ref 0.112
_reflns_number_gt 310
_reflns_number_total 322
_reflns_threshold_expression I>2\s(I)
_cod_data_source_file br1245.cif
_cod_data_source_block global
_cod_depositor_comments
;
The following automatic conversions were performed:

'_exptl_crystal_density_meas' value 'none' was changed to '?' - the
value is perceived as not measured.

Automatic conversion script
Id: cif_fix_values 3008 2015-01-20 13:52:24Z robertas 

The following automatic conversions were performed:

'_refine_ls_weighting_scheme' value 'calc w =
1/[\s^2^(Fo^2^)+(0.0408P)^2^+4.3362P] where P=(Fo^2^+2Fc^2^)/3' was
changed to 'calc'. New tag '_refine_ls_weighting_details' was
created. The value of the new tag was set to 'w =
1/[\s^2^(Fo^2^)+(0.0408P)^2^+4.3362P] where P=(Fo^2^+2Fc^2^)/3'.

Automatic conversion script
Id: cif_fix_values 3143 2015-03-26 13:38:13Z robertas 
;
_cod_original_sg_symbol_H-M 'R -3'
_cod_original_formula_sum 'Al1 Ca2 H10 I1 O8'
_cod_database_code 2009228

loop_
_symmetry_equiv_pos_as_xyz
'x, y, z'
'-y, x-y, z'
'-x+y, -x, z'
'x+2/3, y+1/3, z+1/3'
'-y+2/3, x-y+1/3, z+1/3'
'-x+y+2/3, -x+1/3, z+1/3'
'x+1/3, y+2/3, z+2/3'
'-y+1/3, x-y+2/3, z+2/3'
'-x+y+1/3, -x+2/3, z+2/3'
'-x, -y, -z'
'y, -x+y, -z'
'x-y, x, -z'
'-x+2/3, -y+1/3, -z+1/3'
'y+2/3, -x+y+1/3, -z+1/3'
'x-y+2/3, x+1/3, -z+1/3'
'-x+1/3, -y+2/3, -z+2/3'
'y+1/3, -x+y+2/3, -z+2/3'
'x-y+1/3, x+2/3, -z+2/3'

loop_
_atom_site_label
_atom_site_fract_x
_atom_site_fract_y
_atom_site_fract_z
_atom_site_U_iso_or_equiv
_atom_site_adp_type
_atom_site_calc_flag
_atom_site_refinement_flags
_atom_site_occupancy
_atom_site_disorder_assembly
_atom_site_disorder_group
_atom_site_type_symbol
Al 0 0 0 0.0197(7) Uani d S 1 . . Al
I 0.333333333333333 0.333333333333333 0.166666666666667 0.0579(6) Uani d S 1 . . I
Ca 0.666666666666667 0.333333333333333 0.02137(6) 0.0222(5) Uani d S 1 . . Ca
O 0.2500(5) 0.3057(5) 0.03762(12) 0.0217(7) Uani d D 1 . . O
H 0.190(11) 0.339(12) 0.0675(13) 0.030 Uiso d D 1 . . H
OW 0.666666666666667 0.333333333333333 0.1133(3) 0.0583(19) Uani d SD 1 . . O
HW 0.65(3) 0.46(2) 0.133(4) 0.071 Uiso d PD 0.667 . . H

loop_
_atom_site_aniso_label
_atom_site_aniso_U_11
_atom_site_aniso_U_22
_atom_site_aniso_U_33
_atom_site_aniso_U_12
_atom_site_aniso_U_13
_atom_site_aniso_U_23
Al 0.0091(9) 0.0091(9) 0.0411(17) 0.0045(4) 0 0
I 0.0620(7) 0.0620(7) 0.0499(7) 0.0310(3) 0 0
Ca 0.0102(6) 0.0102(6) 0.0462(10) 0.0051(3) 0 0
O 0.0103(13) 0.0139(13) 0.0403(16) 0.0055(10) 0.0009(11) -0.0019(11)
OW 0.062(3) 0.062(3) 0.050(4) 0.0312(16) 0 0

loop_
_atom_type_symbol
_atom_type_description
_atom_type_scat_dispersion_real
_atom_type_scat_dispersion_imag
_atom_type_scat_source
Ca Ca 0.3641 1.2855 'International Tables Vol C Tables 4.2.6.8 and 6.1.1.4'
Al Al 0.2130 0.2455 'International Tables Vol C Tables 4.2.6.8 and 6.1.1.4'
I I -0.3257 6.8362 'International Tables Vol C Tables 4.2.6.8 and 6.1.1.4'
O O 0.0492 0.0322 'International Tables Vol C Tables 4.2.6.8 and 6.1.1.4'
H H 0.0000 0.0000 'International Tables Vol C Tables 4.2.6.8 and 6.1.1.4'

loop_
_geom_angle_atom_site_label_1
_geom_angle_atom_site_label_2
_geom_angle_atom_site_label_3
_geom_angle_site_symmetry_1
_geom_angle_site_symmetry_3
_geom_angle
_geom_angle_publ_flag
O Al O . 10 180.0 n
O Al O . 3 95.17(12) n
O Al O 10 3 84.83(12) n
O Al O . 2 95.17(12) n
O Al O 10 2 84.83(12) n
O Al O 3 2 95.17(12) n
O Al O . 12 84.83(12) n
O Al O 10 12 95.17(12) n
O Al O 3 12 180.0 n
O Al O 2 12 84.83(12) n
O Al O . 11 84.83(12) n
O Al O 10 11 95.17(12) n
O Al O 3 11 84.83(12) n
O Al O 2 11 180.0 n
O Al O 12 11 95.17(12) n
O Al Ca . 10_655 103.39(8) n
O Al Ca 10 10_655 76.61(8) n
O Al Ca 3 10_655 45.47(9) n
O Al Ca 2 10_655 137.12(8) n
O Al Ca 12 10_655 134.53(9) n
O Al Ca 11 10_655 42.88(8) n
O Al Ca . 1_455 76.61(8) n
O Al Ca 10 1_455 103.39(8) n
O Al Ca 3 1_455 134.53(9) n
O Al Ca 2 1_455 42.88(8) n
O Al Ca 12 1_455 45.47(9) n
O Al Ca 11 1_455 137.12(8) n
Ca Al Ca 10_655 1_455 180.0 n
O Al Ca . 10 137.12(8) n
O Al Ca 10 10 42.88(8) n
O Al Ca 3 10 103.39(8) n
O Al Ca 2 10 45.47(9) n
O Al Ca 12 10 76.61(8) n
O Al Ca 11 10 134.53(9) n
Ca Al Ca 10_655 10 117.244(14) n
Ca Al Ca 1_455 10 62.756(14) n
O Al Ca . . 42.88(8) n
O Al Ca 10 . 137.12(8) n
O Al Ca 3 . 76.61(8) n
O Al Ca 2 . 134.53(9) n
O Al Ca 12 . 103.39(8) n
O Al Ca 11 . 45.47(9) n
Ca Al Ca 10_655 . 62.756(14) n
Ca Al Ca 1_455 . 117.244(14) n
Ca Al Ca 10 . 180.0 n
O Al Ca . 10_665 45.47(9) n
O Al Ca 10 10_665 134.53(9) n
O Al Ca 3 10_665 137.12(8) n
O Al Ca 2 10_665 103.39(8) n
O Al Ca 12 10_665 42.88(8) n
O Al Ca 11 10_665 76.61(8) n
Ca Al Ca 10_655 10_665 117.244(14) n
Ca Al Ca 1_455 10_665 62.756(14) n
Ca Al Ca 10 10_665 117.244(14) n
Ca Al Ca . 10_665 62.756(14) n
O Al Ca . 1_445 134.53(9) n
O Al Ca 10 1_445 45.47(9) n
O Al Ca 3 1_445 42.88(8) n
O Al Ca 2 1_445 76.61(8) n
O Al Ca 12 1_445 137.12(8) n
O Al Ca 11 1_445 103.39(8) n
Ca Al Ca 10_655 1_445 62.756(14) n
Ca Al Ca 1_455 1_445 117.244(14) n
Ca Al Ca 10 1_445 62.756(14) n
Ca Al Ca . 1_445 117.244(15) n
Ca Al Ca 10_665 1_445 180.0 n
O Ca O 2_655 3_665 116.76(5) n
O Ca O 2_655 . 116.76(5) n
O Ca O 3_665 . 116.76(5) n
O Ca OW 2_655 . 79.52(8) n
O Ca OW 3_665 . 79.52(8) n
O Ca OW . . 79.52(8) n
O Ca O 2_655 12_655 64.54(13) n
O Ca O 3_665 12_655 86.26(10) n
O Ca O . 12_655 147.51(8) n
OW Ca O . 12_655 129.64(7) n
O Ca O 2_655 11 86.26(10) n
O Ca O 3_665 11 147.51(8) n
O Ca O . 11 64.54(13) n
OW Ca O . 11 129.64(7) n
O Ca O 12_655 11 83.65(11) n
O Ca O 2_655 10_665 147.51(8) n
O Ca O 3_665 10_665 64.54(13) n
O Ca O . 10_665 86.26(10) n
OW Ca O . 10_665 129.64(7) n
O Ca O 12_655 10_665 83.65(11) n
O Ca O 11 10_665 83.65(11) n
O Ca Al 2_655 1_655 33.26(7) n
O Ca Al 3_665 1_655 95.05(7) n
O Ca Al . 1_655 147.12(7) n
OW Ca Al . 1_655 99.66(3) n
O Ca Al 12_655 1_655 33.70(7) n
O Ca Al 11 1_655 93.46(7) n
O Ca Al 10_665 1_655 116.77(8) n
O Ca Al 2_655 . 95.05(7) n
O Ca Al 3_665 . 147.12(7) n
O Ca Al . . 33.26(7) n
OW Ca Al . . 99.66(3) n
O Ca Al 12_655 . 116.77(8) n
O Ca Al 11 . 33.70(7) n
O Ca Al 10_665 . 93.46(7) n
Al Ca Al 1_655 . 117.244(15) n
O Ca Al 2_655 1_665 147.12(7) n
O Ca Al 3_665 1_665 33.26(7) n
O Ca Al . 1_665 95.05(7) n
OW Ca Al . 1_665 99.66(3) n
O Ca Al 12_655 1_665 93.46(7) n
O Ca Al 11 1_665 116.77(8) n
O Ca Al 10_665 1_665 33.70(7) n
Al Ca Al 1_655 1_665 117.244(15) n
Al Ca Al . 1_665 117.244(15) n
O Ca Ca 2_655 10_655 44.07(7) n
O Ca Ca 3_665 10_655 152.99(7) n
O Ca Ca . 10_655 90.20(7) n
OW Ca Ca . 10_655 108.80(5) n
O Ca Ca 12_655 10_655 68.51(7) n
O Ca Ca 11 10_655 42.19(6) n
O Ca Ca 10_665 10_655 119.38(10) n
Al Ca Ca 1_655 10_655 58.622(7) n
Al Ca Ca . 10_655 58.622(7) n
Al Ca Ca 1_665 10_655 151.54(7) n
O Ca Ca 2_655 10_765 90.20(7) n
O Ca Ca 3_665 10_765 44.07(7) n
O Ca Ca . 10_765 152.99(7) n
OW Ca Ca . 10_765 108.80(5) n
O Ca Ca 12_655 10_765 42.19(6) n
O Ca Ca 11 10_765 119.38(10) n
O Ca Ca 10_665 10_765 68.51(7) n
Al Ca Ca 1_655 10_765 58.622(7) n
Al Ca Ca . 10_765 151.54(7) n
Al Ca Ca 1_665 10_765 58.622(7) n
Ca Ca Ca 10_655 10_765 110.14(5) n
Al O Ca . . 103.87(12) n
Al O Ca . 10_665 100.83(13) n
Ca O Ca . 10_665 93.74(10) n
Al O H . . 117(4) n
Ca O H . . 128(4) n
Ca O H 10_665 . 108(4) n
Ca OW HW . . 124(7) n

loop_
_geom_bond_atom_site_label_1
_geom_bond_atom_site_label_2
_geom_bond_site_symmetry_2
_geom_bond_distance
_geom_bond_publ_flag
Al O . 1.909(3) y
Al O 10 1.909(3) y
Al O 3 1.909(3) y
Al O 2 1.909(3) y
Al O 12 1.909(3) y
Al O 11 1.909(3) y
Al Ca 10_655 3.3804(6) n
Al Ca 1_455 3.3804(6) n
Al Ca 10 3.3804(6) n
Al Ca . 3.3804(6) n
Al Ca 10_665 3.3804(6) n
Al Ca 1_445 3.3804(6) n
Ca O 2_655 2.369(3) y
Ca O 3_665 2.369(3) y
Ca O . 2.369(3) y
Ca OW . 2.441(9) y
Ca O 12_655 2.454(3) y
Ca O 11 2.454(3) y
Ca O 10_665 2.454(3) y
Ca Al 1_655 3.3804(6) n
Ca Al 1_665 3.3804(6) n
Ca Ca 10_655 3.5202(11) n
Ca Ca 10_765 3.5202(11) n
O Ca 10_665 2.454(3) n
O H . 0.92(2) y
OW HW . 0.95(2) y
I HW 13_565 2.78(8) y
I HW 15 2.78(8) y
I HW 14_455 2.78(8) y
I HW 2_665 2.78(8) y
I HW 3_565 2.78(8) y
I HW . 2.78(8) y
I H 13_565 3.10(4) y
I H 14_455 3.10(4) y
I H 15 3.10(4) y
I H 3_565 3.10(4) y
I H . 3.10(4) y
I H 2_665 3.10(4) y

loop_
_geom_hbond_atom_site_label_D
_geom_hbond_atom_site_label_H
_geom_hbond_atom_site_label_A
_geom_hbond_distance_DH
_geom_hbond_distance_HA
_geom_hbond_distance_DA
_geom_hbond_angle_DHA
_geom_hbond_publ_flag
O H I 0.92(2) 3.10(4) 3.911(3) 148(5) y
OW HW I 0.95(2) 2.78(8) 3.620(3) 148(11) y
